data_4077231
loop_
_publ_author_name
'Greidanus, Grace'
'McDonald, Robert'
'Stryker, Jeffrey M.'

_publ_section_title
;
 Crystallographic Investigation of Substituted Allyl and Titanacyclobutane
 Complexes of Bis(2-N,N-dialkylaminoindenyl)titanium. Structure and
 Reactivity as a Function of the Dialkylamino Substituents
;
_journal_issue 12
_journal_name_full Organometallics
_journal_page_first 2492
_journal_paper_doi 10.1021/om000799n
_journal_volume 20
_journal_year 2001
_chemical_formula_sum 'C26 H31 N2 Ti'
_chemical_formula_weight 419.43
_space_group_IT_number 15
_symmetry_cell_setting monoclinic
_symmetry_space_group_name_Hall '-C 2yc'
_symmetry_space_group_name_H-M 'C 1 2/c 1'
_atom_sites_solution_hydrogens geom
_atom_sites_solution_primary direct
_atom_sites_solution_secondary difmap
_audit_creation_method 'manual editing of SHELXL template'
_cell_angle_alpha 90.00
_cell_angle_beta 111.707(3)
_cell_angle_gamma 90.00
_cell_formula_units_Z 8
_cell_length_a 28.790(4)
_cell_length_b 8.1016(12)
_cell_length_c 20.223(3)
_cell_measurement_reflns_used 2273
_cell_measurement_temperature 193(2)
_cell_volume 4382.4(11)
_computing_cell_refinement 'Bruker SMART'
_computing_data_collection 'Bruker SMART'
_computing_data_reduction 'Bruker SHELXTL'
_computing_molecular_graphics 'Bruker SHELXTL'
_computing_publication_material 'Bruker SHELXTL'
_computing_structure_refinement 'SHELXL-97 (Sheldrick, 1997)'
_computing_structure_solution 'SHELXS-97 (Sheldrick, 1990)'
_diffrn_ambient_temperature 193(2)
_diffrn_measured_fraction_theta_full 0.997
_diffrn_measured_fraction_theta_max 0.997
_diffrn_measurement_device_type 'CCD area detector'
_diffrn_measurement_method 'phi and omega scans'
_diffrn_radiation_monochromator graphite
_diffrn_radiation_source 'fine-focus sealed tube'
_diffrn_radiation_type MoK\a
_diffrn_radiation_wavelength 0.71073
_diffrn_reflns_av_R_equivalents 0.0597
_diffrn_reflns_av_sigmaI/netI 0.0804
_diffrn_reflns_limit_h_max 34
_diffrn_reflns_limit_h_min -23
_diffrn_reflns_limit_k_max 9
_diffrn_reflns_limit_k_min -9
_diffrn_reflns_limit_l_max 24
_diffrn_reflns_limit_l_min -24
_diffrn_reflns_number 10604
_diffrn_reflns_theta_full 25.71
_diffrn_reflns_theta_max 25.71
_diffrn_reflns_theta_min 1.52
_exptl_absorpt_coefficient_mu 0.405
_exptl_absorpt_correction_T_max 0.9280
_exptl_absorpt_correction_T_min 0.6987
_exptl_absorpt_correction_type SADABS
_exptl_crystal_colour 'dark brown'
_exptl_crystal_density_diffrn 1.271
_exptl_crystal_density_method 'not measured'
_exptl_crystal_description plate
_exptl_crystal_F_000 1784
_exptl_crystal_size_max 0.45
_exptl_crystal_size_mid 0.27
_exptl_crystal_size_min 0.09
_refine_diff_density_max 0.316
_refine_diff_density_min -0.191
_refine_diff_density_rms 0.043
_refine_ls_extinction_method none
_refine_ls_goodness_of_fit_ref 0.882
_refine_ls_hydrogen_treatment mixed
_refine_ls_matrix_type full
_refine_ls_number_parameters 412
_refine_ls_number_reflns 4162
_refine_ls_number_restraints 0
_refine_ls_restrained_S_all 0.882
_refine_ls_R_factor_all 0.0983
_refine_ls_R_factor_gt 0.0451
_refine_ls_shift/su_max 0.002
_refine_ls_shift/su_mean 0.000
_refine_ls_structure_factor_coef Fsqd
_refine_ls_weighting_details 'calc w=1/[\s^2^(Fo^2^)+(0.0433P)^2^+0.0000P] where P=(Fo^2^+2Fc^2^)/3'
_refine_ls_weighting_scheme calc
_refine_ls_wR_factor_gt 0.0866
_refine_ls_wR_factor_ref 0.0999
_reflns_number_gt 2321
_reflns_number_total 4162
_reflns_threshold_expression >2sigma(I)
_cod_duplicate_entry 4077228
_cod_data_source_file om000799n.cif
_cod_data_source_block jms9909
_cod_depositor_comments
;
The following automatic conversions were performed:

'_symmetry_cell_setting' value 'Monoclinic' changed to 'monoclinic'
according to /home/saulius/struct/CIF-dictionaries/cif_core.dic
dictionary named 'cif_core.dic' version 2.4.2 from 2011-04-26.

Automatic conversion script
Id: cif_fix_values 1715 2011-07-08 13:25:40Z adriana 
;
_cod_original_sg_symbol_H-M C2/c
_cod_database_code 4077231

loop_
_symmetry_equiv_pos_as_xyz
'x, y, z'
'-x, y, -z+1/2'
'x+1/2, y+1/2, z'
'-x+1/2, y+1/2, -z+1/2'
'-x, -y, -z'
'x, -y, z-1/2'
'-x+1/2, -y+1/2, -z'
'x+1/2, -y+1/2, z-1/2'

loop_
_atom_site_label
_atom_site_type_symbol
_atom_site_fract_x
_atom_site_fract_y
_atom_site_fract_z
_atom_site_U_iso_or_equiv
_atom_site_adp_type
_atom_site_occupancy
_atom_site_symmetry_multiplicity
_atom_site_calc_flag
_atom_site_refinement_flags
_atom_site_disorder_assembly
_atom_site_disorder_group
Ti Ti 0.12560(13) 0.1866(4) 0.24161(14) 0.0310(5) Uani 0.50 1 d P A 1
Ti' Ti 0.12903(12) 0.2184(3) 0.22241(14) 0.0270(5) Uani 0.50 1 d P A 2
N1 N 0.14334(9) 0.0377(3) 0.08575(13) 0.0600(6) Uani 1 1 d . A .
N2 N 0.1322(2) 0.5342(5) 0.3521(2) 0.0504(12) Uani 0.50 1 d P A 1
N2' N 0.0284(4) -0.0306(9) 0.1513(5) 0.0412(19) Uani 0.50 1 d P A 2
C1 C 0.1112(2) 0.1028(7) 0.3406(3) 0.0449(14) Uani 0.50 1 d P A 1
H1A H 0.1406 0.0600 0.3804 0.054 Uiso 0.50 1 calc PR A 1
H1B H 0.0900 0.1765 0.3565 0.054 Uiso 0.50 1 calc PR A 1
C2 C 0.0860(3) -0.0109(7) 0.2878(3) 0.0369(16) Uani 0.50 1 d P A 1
H2 H 0.0994 -0.1260 0.2935 0.044 Uiso 0.50 1 calc PR A 1
C3 C 0.0486(4) 0.0265(10) 0.2255(5) 0.040(2) Uani 0.50 1 d P A 1
H3 H 0.0227 0.0973 0.2335 0.047 Uiso 0.50 1 calc PR A 1
C4 C 0.0248(5) -0.0975(12) 0.1662(6) 0.055(3) Uani 0.50 1 d P A 1
H4A H 0.0232 -0.0503 0.1208 0.066 Uiso 0.50 1 calc PR A 1
H4B H -0.0090 -0.1237 0.1636 0.066 Uiso 0.50 1 calc PR A 1
H4C H 0.0450 -0.1985 0.1759 0.066 Uiso 0.50 1 calc PR A 1
C1' C 0.1644(3) 0.4727(13) 0.2477(7) 0.039(2) Uani 0.50 1 d P A 2
H1A' H 0.1628 0.5271 0.2906 0.047 Uiso 0.50 1 calc PR A 2
H1B' H 0.1974 0.4853 0.2434 0.047 Uiso 0.50 1 calc PR A 2
C2' C 0.1225(4) 0.4928(11) 0.1848(7) 0.041(3) Uani 0.50 1 d P A 2
H2' H 0.0940 0.5584 0.1881 0.049 Uiso 0.50 1 calc PR A 2
C3' C 0.1130(7) 0.400(2) 0.1196(11) 0.056(4) Uani 0.50 1 d P A 2
H3' H 0.1428 0.4037 0.1054 0.068 Uiso 0.50 1 calc PR A 2
C4' C 0.0671(7) 0.4279(19) 0.0579(7) 0.060(3) Uani 0.50 1 d P A 2
H4A' H 0.0735 0.5079 0.0259 0.072 Uiso 0.50 1 calc PR A 2
H4B' H 0.0411 0.4711 0.0738 0.072 Uiso 0.50 1 calc PR A 2
H4C' H 0.0557 0.3235 0.0325 0.072 Uiso 0.50 1 calc PR A 2
C5 C 0.11257(12) -0.1044(4) 0.05638(17) 0.0815(10) Uani 1 1 d . . .
H5A H 0.0945 -0.1355 0.0871 0.098 Uiso 1 1 calc R . .
H5B H 0.1337 -0.1966 0.0533 0.098 Uiso 1 1 calc R . .
H5C H 0.0885 -0.0780 0.0087 0.098 Uiso 1 1 calc R . .
C6 C 0.17135(12) 0.0973(4) 0.04517(16) 0.0729(9) Uani 1 1 d . . .
H6A H 0.1896 0.1972 0.0676 0.087 Uiso 1 1 calc R . .
H6B H 0.1485 0.1231 -0.0033 0.087 Uiso 1 1 calc R . .
H6C H 0.1951 0.0125 0.0435 0.087 Uiso 1 1 calc R . .
C7 C 0.1834(2) 0.5049(7) 0.3968(3) 0.0619(17) Uani 0.50 1 d P A 1
H7A H 0.1902 0.5547 0.4437 0.074 Uiso 0.50 1 calc PR A 1
H7B H 0.2054 0.5543 0.3751 0.074 Uiso 0.50 1 calc PR A 1
H7C H 0.1895 0.3858 0.4023 0.074 Uiso 0.50 1 calc PR A 1
C8 C 0.0974(6) 0.527(2) 0.3880(6) 0.068(4) Uani 0.50 1 d P A 1
H8A H 0.1129 0.5741 0.4358 0.081 Uiso 0.50 1 calc PR A 1
H8B H 0.0883 0.4117 0.3917 0.081 Uiso 0.50 1 calc PR A 1
H8C H 0.0673 0.5901 0.3610 0.081 Uiso 0.50 1 calc PR A 1
C7' C -0.0110(2) 0.0215(7) 0.0875(3) 0.0536(15) Uani 0.50 1 d P A 2
H7A' H -0.0217 -0.0716 0.0543 0.064 Uiso 0.50 1 calc PR A 2
H7B' H 0.0010 0.1111 0.0654 0.064 Uiso 0.50 1 calc PR A 2
H7C' H -0.0393 0.0606 0.0990 0.064 Uiso 0.50 1 calc PR A 2
C8' C 0.0257(3) -0.1998(7) 0.1735(4) 0.053(2) Uani 0.50 1 d P A 2
H8A' H 0.0117 -0.2703 0.1314 0.064 Uiso 0.50 1 calc PR A 2
H8B' H 0.0043 -0.2047 0.2015 0.064 Uiso 0.50 1 calc PR A 2
H8C' H 0.0593 -0.2385 0.2025 0.064 Uiso 0.50 1 calc PR A 2
C11 C 0.21540(9) 0.1255(3) 0.27324(14) 0.0453(7) Uani 1 1 d . . .
C12 C 0.19855(10) 0.1692(3) 0.20015(14) 0.0521(7) Uani 1 1 d . A .
H12 H 0.2117 0.2627 0.1799 0.062 Uiso 1 1 calc R B 1
C13 C 0.16497(10) 0.0463(3) 0.15987(15) 0.0463(7) Uani 1 1 d . . .
C14 C 0.15626(10) -0.0629(3) 0.20815(15) 0.0462(7) Uani 1 1 d . A .
H14 H 0.1371 -0.1686 0.1948 0.055 Uiso 1 1 calc R C 1
C15 C 0.18926(10) -0.0211(3) 0.27761(15) 0.0446(7) Uani 1 1 d . A .
C16 C 0.20037(13) -0.0959(4) 0.34540(18) 0.0650(9) Uani 1 1 d . . .
H16 H 0.1835 -0.1937 0.3496 0.078 Uiso 1 1 calc R A .
C17 C 0.23505(12) -0.0272(4) 0.40380(17) 0.0652(9) Uani 1 1 d . A .
H17 H 0.2426 -0.0786 0.4488 0.078 Uiso 1 1 calc R . .
C18 C 0.26008(10) 0.1186(4) 0.39926(16) 0.0632(8) Uani 1 1 d . . .
H18 H 0.2840 0.1647 0.4413 0.076 Uiso 1 1 calc R A .
C19 C 0.25069(10) 0.1947(4) 0.33581(15) 0.0603(8) Uani 1 1 d . A .
H19 H 0.2677 0.2936 0.3335 0.072 Uiso 1 1 calc R . .
C21 C 0.06202(18) 0.3854(5) 0.1720(3) 0.0354(12) Uani 0.50 1 d P A 1
C22 C 0.0686(3) 0.4029(8) 0.2459(4) 0.0367(17) Uani 0.50 1 d P A 1
H22 H 0.0416 0.3908 0.2655 0.044 Uiso 0.50 1 calc PR A 1
C23 C 0.11591(19) 0.4725(5) 0.2821(3) 0.0366(12) Uani 0.50 1 d P A 1
C24 C 0.1428(3) 0.4756(15) 0.2367(7) 0.038(2) Uani 0.50 1 d P A 1
H24 H 0.1767 0.5253 0.2482 0.045 Uiso 0.50 1 calc PR A 1
C25 C 0.1090(4) 0.4322(10) 0.1673(6) 0.0340(19) Uani 0.50 1 d P A 1
C26 C 0.1126(6) 0.4379(17) 0.1017(10) 0.038(3) Uani 0.50 1 d P A 1
H26 H 0.1425 0.4770 0.0974 0.045 Uiso 0.50 1 calc PR A 1
C27 C 0.0713(7) 0.3846(19) 0.0389(8) 0.051(3) Uani 0.50 1 d P A 1
H27 H 0.0743 0.3820 -0.0063 0.061 Uiso 0.50 1 calc PR A 1
C28 C 0.0264(2) 0.3365(6) 0.0465(3) 0.0480(14) Uani 0.50 1 d P A 1
H28 H -0.0011 0.3040 0.0053 0.058 Uiso 0.50 1 calc PR A 1
C29 C 0.02123(11) 0.3352(4) 0.11044(17) 0.0428(13) Uani 0.50 1 d P A 1
H29 H -0.0093 0.3011 0.1140 0.051 Uiso 0.50 1 calc PR A 1
C21' C 0.09404(11) 0.2095(4) 0.31380(17) 0.0269(10) Uani 0.50 1 d PR A 2
C22' C 0.08437(11) 0.0583(4) 0.27372(17) 0.0332(18) Uani 0.50 1 d PR A 2
H22' H 0.0945 -0.0540 0.2946 0.040 Uiso 0.50 1 calc PR A 2
C23' C 0.0480(4) 0.0902(9) 0.2044(5) 0.036(2) Uani 0.50 1 d P A 2
C24' C 0.03963(17) 0.2582(5) 0.1982(2) 0.0321(11) Uani 0.50 1 d P A 2
H24' H 0.0154 0.3152 0.1555 0.038 Uiso 0.50 1 calc PR A 2
C25' C 0.0649(2) 0.3334(7) 0.2656(4) 0.0285(15) Uani 0.50 1 d P A 2
C26' C 0.06523(18) 0.4962(6) 0.2915(3) 0.0358(12) Uani 0.50 1 d P A 2
H26' H 0.0449 0.5781 0.2606 0.043 Uiso 0.50 1 calc PR A 2
C27' C 0.0943(5) 0.5380(16) 0.3605(5) 0.040(2) Uani 0.50 1 d P A 2
H27' H 0.0941 0.6471 0.3775 0.048 Uiso 0.50 1 calc PR A 2
C28' C 0.1253(2) 0.4117(7) 0.4064(3) 0.0447(14) Uani 0.50 1 d P A 2
H28' H 0.1464 0.4395 0.4536 0.054 Uiso 0.50 1 calc PR A 2
C29' C 0.12468(18) 0.2530(6) 0.3831(3) 0.0406(13) Uani 0.50 1 d P A 2
H29' H 0.1452 0.1719 0.4142 0.049 Uiso 0.50 1 calc PR A 2

loop_
_atom_site_aniso_label
_atom_site_aniso_U_11
_atom_site_aniso_U_22
_atom_site_aniso_U_33
_atom_site_aniso_U_23
_atom_site_aniso_U_13
_atom_site_aniso_U_12
Ti 0.0285(8) 0.0247(10) 0.0387(13) 0.0062(7) 0.0111(8) 0.0020(7)
Ti' 0.0242(7) 0.0203(10) 0.0366(13) 0.0015(7) 0.0114(8) 0.0010(7)
N1 0.0600(16) 0.0537(15) 0.0685(17) -0.0144(13) 0.0261(14) -0.0060(13)
N2 0.055(3) 0.041(3) 0.051(3) -0.012(2) 0.015(3) -0.002(3)
N2' 0.037(3) 0.034(5) 0.052(5) -0.006(3) 0.016(3) 0.000(4)
C1 0.052(4) 0.046(4) 0.044(4) 0.004(3) 0.027(3) 0.001(3)
C2 0.045(4) 0.028(4) 0.047(4) 0.013(3) 0.028(3) -0.006(3)
C3 0.032(4) 0.036(5) 0.059(7) 0.000(4) 0.027(5) 0.002(4)
C4 0.053(5) 0.043(8) 0.070(7) 0.004(7) 0.023(4) -0.004(7)
C1' 0.044(6) 0.020(3) 0.064(6) -0.008(3) 0.033(6) -0.010(5)
C2' 0.055(7) 0.020(5) 0.059(8) 0.003(5) 0.034(6) -0.002(4)
C3' 0.061(6) 0.027(7) 0.081(11) 0.028(6) 0.026(7) -0.004(5)
C4' 0.076(7) 0.067(9) 0.041(8) 0.016(5) 0.028(6) 0.006(7)
C5 0.077(2) 0.094(2) 0.085(2) -0.0439(19) 0.045(2) -0.030(2)
C6 0.081(2) 0.068(2) 0.067(2) 0.0045(16) 0.0238(19) -0.0070(19)
C7 0.066(4) 0.050(3) 0.053(4) -0.011(3) 0.002(3) 0.001(3)
C8 0.098(8) 0.065(6) 0.054(8) -0.008(7) 0.044(8) -0.018(6)
C7' 0.037(3) 0.064(4) 0.055(4) -0.021(3) 0.012(3) -0.003(3)
C8' 0.055(4) 0.030(4) 0.079(5) -0.009(4) 0.029(3) -0.012(4)
C11 0.0262(14) 0.0418(16) 0.0630(19) 0.0065(13) 0.0107(14) 0.0039(13)
C12 0.0400(16) 0.0401(17) 0.0679(19) 0.0092(14) 0.0105(15) -0.0041(13)
C13 0.0363(16) 0.0391(16) 0.0625(19) -0.0067(14) 0.0171(15) 0.0071(13)
C14 0.0443(16) 0.0311(15) 0.074(2) -0.0122(13) 0.0348(16) -0.0023(13)
C15 0.0416(16) 0.0338(15) 0.067(2) 0.0014(13) 0.0304(15) 0.0084(13)
C16 0.083(2) 0.0456(18) 0.084(2) 0.0041(17) 0.051(2) -0.0008(17)
C17 0.071(2) 0.066(2) 0.063(2) 0.0123(17) 0.0316(19) 0.0173(19)
C18 0.0341(17) 0.081(2) 0.063(2) 0.0082(17) 0.0044(15) 0.0081(16)
C19 0.0323(16) 0.0642(19) 0.072(2) 0.0089(17) 0.0054(15) -0.0062(16)
C21 0.030(3) 0.024(3) 0.049(3) -0.001(2) 0.010(3) 0.008(2)
C22 0.031(3) 0.031(4) 0.056(5) 0.001(3) 0.026(3) 0.000(3)
C23 0.044(3) 0.022(2) 0.041(3) 0.005(2) 0.012(3) 0.004(2)
C24 0.023(5) 0.036(4) 0.049(5) 0.006(4) 0.007(6) -0.002(5)
C25 0.041(5) 0.026(5) 0.037(6) 0.005(5) 0.016(4) 0.003(4)
C26 0.036(4) 0.018(6) 0.065(8) 0.024(4) 0.026(5) 0.008(4)
C27 0.065(6) 0.055(6) 0.033(6) 0.005(4) 0.018(5) 0.008(5)
C28 0.052(4) 0.047(4) 0.040(3) 0.007(2) 0.011(3) 0.009(3)
C29 0.034(3) 0.027(3) 0.062(4) 0.002(2) 0.011(3) 0.007(2)
C21' 0.022(2) 0.030(3) 0.030(3) 0.001(2) 0.012(2) -0.001(2)
C22' 0.033(4) 0.021(4) 0.053(5) 0.015(3) 0.025(4) 0.004(3)
C23' 0.033(3) 0.045(6) 0.032(5) 0.005(3) 0.015(3) 0.000(4)
C24' 0.025(3) 0.037(3) 0.033(3) 0.004(2) 0.010(2) 0.004(2)
C25' 0.028(3) 0.026(4) 0.039(4) -0.002(3) 0.020(3) -0.003(3)
C26' 0.035(3) 0.040(3) 0.033(3) 0.003(2) 0.014(3) 0.007(2)
C27' 0.046(5) 0.039(4) 0.043(7) 0.009(5) 0.027(5) 0.007(3)
C28' 0.042(3) 0.052(4) 0.034(3) -0.001(3) 0.006(3) 0.001(3)
C29' 0.038(3) 0.045(3) 0.042(3) 0.014(2) 0.019(3) 0.007(2)

loop_
_atom_type_symbol
_atom_type_description
_atom_type_scat_dispersion_real
_atom_type_scat_dispersion_imag
_atom_type_scat_source
C C 0.0033 0.0016 'International Tables Vol C Tables 4.2.6.8 and 6.1.1.4'
H H 0.0000 0.0000 'International Tables Vol C Tables 4.2.6.8 and 6.1.1.4'
N N 0.0061 0.0033 'International Tables Vol C Tables 4.2.6.8 and 6.1.1.4'
Ti Ti 0.2776 0.4457 'International Tables Vol C Tables 4.2.6.8 and 6.1.1.4'

loop_
_geom_angle_atom_site_label_1
_geom_angle_atom_site_label_2
_geom_angle_atom_site_label_3
_geom_angle
C1 Ti C2 34.93(19)
C1 Ti C15 83.76(17)
C2 Ti C15 80.22(18)
C1 Ti C14 101.57(17)
C2 Ti C14 79.73(19)
C15 Ti C14 34.33(9)
C1 Ti C24 115.6(4)
C2 Ti C24 144.9(4)
C15 Ti C24 123.4(2)
C14 Ti C24 134.9(3)
C1 Ti C22 80.8(2)
C2 Ti C22 92.5(2)
C15 Ti C22 161.7(2)
C14 Ti C22 160.5(2)
C24 Ti C22 56.7(3)
C1 Ti C25 136.4(3)
C2 Ti C25 142.1(3)
C15 Ti C25 135.8(3)
C14 Ti C25 121.6(3)
C24 Ti C25 34.3(3)
C22 Ti C25 56.6(3)
C1 Ti C21 111.0(2)
C2 Ti C21 107.8(2)
C15 Ti C21 163.84(19)
C14 Ti C21 131.69(18)
C24 Ti C21 57.2(2)
C22 Ti C21 34.4(2)
C25 Ti C21 34.3(3)
C1 Ti C11 102.95(19)
C2 Ti C11 112.1(2)
C15 Ti C11 34.03(9)
C14 Ti C11 56.37(11)
C24 Ti C11 89.6(2)
C22 Ti C11 142.4(2)
C25 Ti C11 105.8(3)
C21 Ti C11 140.05(16)
C1 Ti C3 61.3(3)
C2 Ti C3 32.4(2)
C15 Ti C3 102.6(2)
C14 Ti C3 85.8(2)
C24 Ti C3 133.7(3)
C22 Ti C3 78.4(3)
C25 Ti C3 112.6(3)
C21 Ti C3 80.0(2)
C11 Ti C3 136.6(2)
C1 Ti C23 84.9(2)
C2 Ti C23 111.7(2)
C15 Ti C23 135.7(2)
C14 Ti C23 165.2(2)
C24 Ti C23 33.2(3)
C22 Ti C23 33.0(2)
C25 Ti C23 54.9(3)
C21 Ti C23 55.35(16)
C11 Ti C23 109.42(18)
C3 Ti C23 108.9(3)
C1 Ti C12 135.3(2)
C2 Ti C12 132.6(2)
C15 Ti C12 55.06(11)
C14 Ti C12 54.87(11)
C24 Ti C12 80.3(3)
C22 Ti C12 134.93(18)
C25 Ti C12 80.8(3)
C21 Ti C12 112.34(15)
C11 Ti C12 32.89(9)
C3 Ti C12 137.3(3)
C23 Ti C12 111.43(17)
C1 Ti C13 133.72(19)
C2 Ti C13 110.3(2)
C15 Ti C13 54.45(11)
C14 Ti C13 32.50(9)
C24 Ti C13 104.8(3)
C22 Ti C13 143.4(2)
C25 Ti C13 89.9(3)
C21 Ti C13 109.39(16)
C11 Ti C13 54.14(11)
C3 Ti C13 105.5(3)
C23 Ti C13 137.97(15)
C12 Ti C13 32.07(8)
C12 Ti' C1' 81.2(3)
C12 Ti' C22' 132.27(15)
C1' Ti' C22' 133.0(4)
C12 Ti' C2' 94.2(3)
C1' Ti' C2' 35.4(4)
C22' Ti' C2' 133.3(3)
C12 Ti' C13 35.70(10)
C1' Ti' C13 114.0(3)
C22' Ti' C13 109.52(15)
C2' Ti' C13 112.7(3)
C12 Ti' C21' 143.63(16)
C1' Ti' C21' 97.7(4)
C22' Ti' C21' 35.30(6)
C2' Ti' C21' 105.8(3)
C13 Ti' C21' 141.51(14)
C12 Ti' C11 35.05(10)
C1' Ti' C11 83.2(3)
C22' Ti' C11 106.67(13)
C2' Ti' C11 112.2(3)
C13 Ti' C11 57.45(12)
C21' Ti' C11 108.57(14)
C12 Ti' C3' 80.7(5)
C1' Ti' C3' 64.8(6)
C22' Ti' C3' 138.9(5)
C2' Ti' C3' 35.3(6)
C13 Ti' C3' 83.2(6)
C21' Ti' C3' 131.9(5)
C11 Ti' C3' 112.8(5)
C12 Ti' C23' 139.9(3)
C1' Ti' C23' 137.7(3)
C22' Ti' C23' 34.7(2)
C2' Ti' C23' 113.4(3)
C13 Ti' C23' 104.6(3)
C21' Ti' C23' 57.1(2)
C11 Ti' C23' 134.3(2)
C3' Ti' C23' 105.0(5)
C12 Ti' C24' 158.44(18)
C1' Ti' C24' 106.0(3)
C22' Ti' C24' 56.64(14)
C2' Ti' C24' 81.9(3)
C13 Ti' C24' 127.23(19)
C21' Ti' C24' 56.80(14)
C11 Ti' C24' 163.08(14)
C3' Ti' C24' 84.1(5)
C23' Ti' C24' 32.6(2)
C12 Ti' C14 57.70(11)
C1' Ti' C14 136.9(3)
C22' Ti' C14 77.79(12)
C2' Ti' C14 146.5(3)
C13 Ti' C14 33.85(9)
C21' Ti' C14 107.68(11)
C11 Ti' C14 56.15(11)
C3' Ti' C14 115.2(6)
C23' Ti' C14 85.2(2)
C24' Ti' C14 117.00(17)
C12 Ti' C25' 165.1(2)
C1' Ti' C25' 84.9(3)
C22' Ti' C25' 56.57(16)
C2' Ti' C25' 77.2(3)
C13 Ti' C25' 159.2(2)
C21' Ti' C25' 33.91(16)
C11 Ti' C25' 137.7(2)
C3' Ti' C25' 98.1(6)
C23' Ti' C25' 54.9(3)
C24' Ti' C25' 33.38(19)
C14 Ti' C25' 134.06(17)
C12 Ti' C15 56.20(11)
C1' Ti' C15 114.4(3)
C22' Ti' C15 77.31(11)
C2' Ti' C15 145.2(3)
C13 Ti' C15 55.08(11)
C21' Ti' C15 92.90(11)
C11 Ti' C15 33.02(9)
C3' Ti' C15 135.1(5)
C23' Ti' C15 101.3(2)
C24' Ti' C15 132.49(15)
C14 Ti' C15 32.62(9)
C25' Ti' C15 126.73(16)
C13 N1 C6 118.5(2)
C13 N1 C5 116.4(2)
C6 N1 C5 115.1(2)
C23 N2 C7 117.2(5)
C23 N2 C8 117.3(7)
C7 N2 C8 114.7(7)
C23' N2' C7' 116.4(7)
C23' N2' C8' 118.2(7)
C7' N2' C8' 116.2(8)
C2 C1 Ti 74.8(3)
C3 C2 C1 125.1(6)
C3 C2 Ti 79.3(4)
C1 C2 Ti 70.3(3)
C2 C3 C4 123.9(7)
C2 C3 Ti 68.3(5)
C4 C3 Ti 124.6(6)
C2' C1' Ti' 74.8(6)
C1' C2' C3' 125.0(11)
C1' C2' Ti' 69.8(6)
C3' C2' Ti' 76.6(5)
C2' C3' C4' 120.1(16)
C2' C3' Ti' 68.2(7)
C4' C3' Ti' 130.2(11)
C19 C11 C12 133.6(3)
C19 C11 C15 119.7(3)
C12 C11 C15 106.7(2)
C19 C11 Ti' 122.7(2)
C12 C11 Ti' 65.19(15)
C15 C11 Ti' 78.65(15)
C19 C11 Ti 119.3(2)
C12 C11 Ti 76.04(15)
C15 C11 Ti 69.97(15)
Ti' C11 Ti 11.78(6)
C13 C12 C11 108.7(2)
C13 C12 Ti' 76.73(17)
C11 C12 Ti' 79.75(17)
C13 C12 Ti 75.93(17)
C11 C12 Ti 71.08(16)
Ti' C12 Ti 9.88(9)
N1 C13 C14 126.2(2)
N1 C13 C12 126.2(3)
C14 C13 C12 107.6(2)
N1 C13 Ti' 119.64(18)
C14 C13 Ti' 76.94(16)
C12 C13 Ti' 67.57(16)
N1 C13 Ti 125.52(18)
C14 C13 Ti 66.46(15)
C12 C13 Ti 72.00(17)
Ti' C13 Ti 10.49(8)
C13 C14 C15 108.1(2)
C13 C14 Ti 81.04(15)
C15 C14 Ti 72.57(15)
C13 C14 Ti' 69.21(14)
C15 C14 Ti' 77.75(15)
Ti C14 Ti' 11.84(7)
C14 C15 C16 133.1(3)
C14 C15 C11 108.3(2)
C16 C15 C11 118.6(3)
C14 C15 Ti 73.10(16)
C16 C15 Ti 117.80(19)
C11 C15 Ti 76.00(15)
C14 C15 Ti' 69.63(15)
C16 C15 Ti' 128.04(19)
C11 C15 Ti' 68.33(15)
Ti C15 Ti' 11.00(8)
C17 C16 C15 119.8(3)
C16 C17 C18 121.3(3)
C19 C18 C17 121.1(3)
C18 C19 C11 119.5(3)
C29 C21 C25 120.6(6)
C29 C21 C22 133.3(5)
C25 C21 C22 106.0(6)
C29 C21 Ti 121.0(3)
C25 C21 Ti 72.0(5)
C22 C21 Ti 71.7(3)
C23 C22 C21 108.1(5)
C23 C22 Ti 76.7(4)
C21 C22 Ti 73.9(3)
C22 C23 C24 109.2(6)
C22 C23 N2 124.4(5)
C24 C23 N2 126.3(6)
C22 C23 Ti 70.3(3)
C24 C23 Ti 69.4(5)
N2 C23 Ti 128.4(3)
C23 C24 C25 107.3(7)
C23 C24 Ti 77.5(5)
C25 C24 Ti 74.0(6)
C26 C25 C24 132.4(11)
C26 C25 C21 118.9(10)
C24 C25 C21 108.5(9)
C26 C25 Ti 123.9(7)
C24 C25 Ti 71.7(6)
C21 C25 Ti 73.7(5)
C25 C26 C27 120.4(13)
C28 C27 C26 118.4(11)
C29 C28 C27 122.3(7)
C28 C29 C21 119.2(4)
C29' C21' C25' 119.9(4)
C29' C21' C22' 134.4(2)
C25' C21' C22' 105.7(3)
C29' C21' Ti' 118.3(3)
C25' C21' Ti' 76.3(3)
C22' C21' Ti' 69.02(10)
C23' C22' C21' 108.5(4)
C23' C22' Ti' 77.7(3)
C21' C22' Ti' 75.68(11)
C24' C23' N2' 127.5(7)
C24' C23' C22' 107.9(7)
N2' C23' C22' 124.4(6)
C24' C23' Ti' 73.8(4)
N2' C23' Ti' 119.9(6)
C22' C23' Ti' 67.7(4)
C23' C24' C25' 109.0(5)
C23' C24' Ti' 73.5(4)
C25' C24' Ti' 74.8(3)
C26' C25' C24' 133.1(5)
C26' C25' C21' 118.6(5)
C24' C25' C21' 108.3(5)
C26' C25' Ti' 124.9(4)
C24' C25' Ti' 71.8(3)
C21' C25' Ti' 69.8(3)
C27' C26' C25' 121.4(7)
C26' C27' C28' 118.4(9)
C29' C28' C27' 121.2(6)
C28' C29' C21' 120.4(4)

loop_
_geom_bond_atom_site_label_1
_geom_bond_atom_site_label_2
_geom_bond_distance
Ti C1 2.292(5)
Ti C2 2.350(6)
Ti C15 2.394(4)
Ti C14 2.401(4)
Ti C24 2.403(13)
Ti C22 2.425(8)
Ti C25 2.432(11)
Ti C21 2.453(5)
Ti C11 2.473(4)
Ti C3 2.484(10)
Ti C23 2.506(6)
Ti C12 2.537(4)
Ti C13 2.588(4)
Ti' C12 2.243(4)
Ti' C1' 2.272(11)
Ti' C22' 2.323(4)
Ti' C2' 2.335(10)
Ti' C13 2.362(4)
Ti' C21' 2.411(4)
Ti' C11 2.432(4)
Ti' C3' 2.447(12)
Ti' C23' 2.454(9)
Ti' C24' 2.457(5)
Ti' C14 2.461(4)
Ti' C25' 2.496(7)
Ti' C15 2.566(4)
N1 C13 1.396(3)
N1 C6 1.431(4)
N1 C5 1.440(3)
N2 C23 1.407(6)
N2 C7 1.435(7)
N2 C8 1.440(14)
N2' C23' 1.408(13)
N2' C7' 1.430(11)
N2' C8' 1.453(8)
C1 C2 1.394(8)
C2 C3 1.354(11)
C3 C4 1.519(15)
C1' C2' 1.402(15)
C2' C3' 1.45(3)
C3' C4' 1.46(3)
C11 C19 1.413(3)
C11 C12 1.419(3)
C11 C15 1.426(3)
C12 C13 1.416(3)
C13 C14 1.407(3)
C14 C15 1.415(3)
C15 C16 1.423(4)
C16 C17 1.352(4)
C17 C18 1.404(4)
C18 C19 1.357(4)
C21 C29 1.419(5)
C21 C25 1.440(11)
C21 C22 1.442(9)
C22 C23 1.405(8)
C23 C24 1.405(13)
C24 C25 1.425(15)
C25 C26 1.37(2)
C26 C27 1.45(3)
C27 C28 1.410(19)
C28 C29 1.356(6)
C21' C29' 1.397(6)
C21' C25' 1.433(7)
C21' C22' 1.4380
C22' C23' 1.429(10)
C23' C24' 1.380(9)
C24' C25' 1.423(8)
C25' C26' 1.417(8)
C26' C27' 1.378(12)
C27' C28' 1.445(14)
C28' C29' 1.367(7)

loop_
_geom_torsion_atom_site_label_1
_geom_torsion_atom_site_label_2
_geom_torsion_atom_site_label_3
_geom_torsion_atom_site_label_4
_geom_torsion
C15 Ti C1 C2 -81.8(4)
C14 Ti C1 C2 -52.3(4)
C24 Ti C1 C2 154.0(4)
C22 Ti C1 C2 108.0(4)
C25 Ti C1 C2 119.6(5)
C21 Ti C1 C2 91.3(4)
C11 Ti C1 C2 -110.1(4)
C3 Ti C1 C2 26.3(4)
C23 Ti C1 C2 141.1(4)
C12 Ti C1 C2 -103.4(4)
C13 Ti C1 C2 -57.9(5)
Ti C1 C2 C3 -60.4(7)
C1 Ti C2 C3 133.6(7)
C15 Ti C2 C3 -133.3(5)
C14 Ti C2 C3 -98.4(5)
C24 Ti C2 C3 90.1(7)
C22 Ti C2 C3 63.6(5)
C25 Ti C2 C3 30.9(8)
C21 Ti C2 C3 32.2(5)
C11 Ti C2 C3 -145.5(5)
C23 Ti C2 C3 91.3(5)
C12 Ti C2 C3 -114.6(5)
C13 Ti C2 C3 -87.1(5)
C15 Ti C2 C1 93.1(4)
C14 Ti C2 C1 128.0(4)
C24 Ti C2 C1 -43.5(7)
C22 Ti C2 C1 -70.0(4)
C25 Ti C2 C1 -102.7(6)
C21 Ti C2 C1 -101.4(4)
C11 Ti C2 C1 80.9(4)
C3 Ti C2 C1 -133.6(6)
C23 Ti C2 C1 -42.3(4)
C12 Ti C2 C1 111.8(4)
C13 Ti C2 C1 139.3(3)
C1 C2 C3 C4 174.4(7)
Ti C2 C3 C4 118.0(8)
C1 C2 C3 Ti 56.4(6)
C1 Ti C3 C2 -28.2(4)
C15 Ti C3 C2 47.3(5)
C14 Ti C3 C2 77.4(5)
C24 Ti C3 C2 -127.3(6)
C22 Ti C3 C2 -114.0(5)
C25 Ti C3 C2 -160.0(5)
C21 Ti C3 C2 -149.0(5)
C11 Ti C3 C2 49.8(6)
C23 Ti C3 C2 -101.0(5)
C12 Ti C3 C2 98.8(5)
C13 Ti C3 C2 103.5(5)
C1 Ti C3 C4 -145.2(8)
C2 Ti C3 C4 -117.0(9)
C15 Ti C3 C4 -69.7(7)
C14 Ti C3 C4 -39.6(7)
C24 Ti C3 C4 115.7(8)
C22 Ti C3 C4 129.0(7)
C25 Ti C3 C4 83.0(8)
C21 Ti C3 C4 94.0(7)
C11 Ti C3 C4 -67.2(8)
C23 Ti C3 C4 142.0(7)
C12 Ti C3 C4 -18.2(9)
C13 Ti C3 C4 -13.5(7)
C12 Ti' C1' C2' 110.3(6)
C22' Ti' C1' C2' -107.9(7)
C13 Ti' C1' C2' 95.9(6)
C21' Ti' C1' C2' -106.5(6)
C11 Ti' C1' C2' 145.6(6)
C3' Ti' C1' C2' 26.5(8)
C23' Ti' C1' C2' -58.2(9)
C24' Ti' C1' C2' -48.9(6)
C14 Ti' C1' C2' 127.1(6)
C25' Ti' C1' C2' -75.0(6)
C15 Ti' C1' C2' 156.8(5)
Ti' C1' C2' C3' -56.0(10)
C12 Ti' C2' C1' -68.4(6)
C22' Ti' C2' C1' 106.9(6)
C13 Ti' C2' C1' -100.0(6)
C21' Ti' C2' C1' 80.9(6)
C11 Ti' C2' C1' -37.3(7)
C3' Ti' C2' C1' -135.7(12)
C23' Ti' C2' C1' 141.5(6)
C24' Ti' C2' C1' 133.0(6)
C14 Ti' C2' C1' -99.1(8)
C25' Ti' C2' C1' 99.3(6)
C15 Ti' C2' C1' -39.0(9)
C12 Ti' C2' C3' 67.3(9)
C1' Ti' C2' C3' 135.7(12)
C22' Ti' C2' C3' -117.4(9)
C13 Ti' C2' C3' 35.7(10)
C21' Ti' C2' C3' -143.4(9)
C11 Ti' C2' C3' 98.4(9)
C23' Ti' C2' C3' -82.8(9)
C24' Ti' C2' C3' -91.3(9)
C14 Ti' C2' C3' 36.6(12)
C25' Ti' C2' C3' -125.0(9)
C15 Ti' C2' C3' 96.6(10)
C1' C2' C3' C4' 178.0(12)
Ti' C2' C3' C4' 124.8(13)
C1' C2' C3' Ti' 53.1(10)
C12 Ti' C3' C2' -111.2(8)
C1' Ti' C3' C2' -26.6(7)
C22' Ti' C3' C2' 100.8(9)
C13 Ti' C3' C2' -147.2(9)
C21' Ti' C3' C2' 50.5(11)
C11 Ti' C3' C2' -96.7(9)
C23' Ti' C3' C2' 109.5(8)
C24' Ti' C3' C2' 84.2(8)
C14 Ti' C3' C2' -158.7(7)
C25' Ti' C3' C2' 53.8(9)
C15 Ti' C3' C2' -126.6(8)
C12 Ti' C3' C4' 137.2(18)
C1' Ti' C3' C4' -138(2)
C22' Ti' C3' C4' -11(2)
C2' Ti' C3' C4' -112(2)
C13 Ti' C3' C4' 101.2(18)
C21' Ti' C3' C4' -61(2)
C11 Ti' C3' C4' 151.6(16)
C23' Ti' C3' C4' -2.1(19)
C24' Ti' C3' C4' -27.4(17)
C14 Ti' C3' C4' 89.7(18)
C25' Ti' C3' C4' -57.8(18)
C15 Ti' C3' C4' 121.8(16)
C12 Ti' C11 C19 127.3(3)
C1' Ti' C11 C19 43.0(4)
C22' Ti' C11 C19 -90.0(3)
C2' Ti' C11 C19 63.7(4)
C13 Ti' C11 C19 167.1(3)
C21' Ti' C11 C19 -52.9(3)
C3' Ti' C11 C19 102.0(6)
C23' Ti' C11 C19 -114.8(4)
C24' Ti' C11 C19 -81.2(7)
C14 Ti' C11 C19 -152.2(3)
C25' Ti' C11 C19 -31.7(4)
C15 Ti' C11 C19 -118.2(3)
C1' Ti' C11 C12 -84.3(4)
C22' Ti' C11 C12 142.7(2)
C2' Ti' C11 C12 -63.6(3)
C13 Ti' C11 C12 39.86(14)
C21' Ti' C11 C12 179.78(19)
C3' Ti' C11 C12 -25.3(6)
C23' Ti' C11 C12 117.9(4)
C24' Ti' C11 C12 151.5(7)
C14 Ti' C11 C12 80.55(16)
C25' Ti' C11 C12 -159.0(3)
C15 Ti' C11 C12 114.5(2)
C12 Ti' C11 C15 -114.5(2)
C1' Ti' C11 C15 161.1(4)
C22' Ti' C11 C15 28.2(2)
C2' Ti' C11 C15 -178.2(3)
C13 Ti' C11 C15 -74.68(17)
C21' Ti' C11 C15 65.24(19)
C3' Ti' C11 C15 -139.9(6)
C23' Ti' C11 C15 3.4(4)
C24' Ti' C11 C15 36.9(7)
C14 Ti' C11 C15 -34.00(14)
C25' Ti' C11 C15 86.5(3)
C12 Ti' C11 Ti -156.1(8)
C1' Ti' C11 Ti 119.6(9)
C22' Ti' C11 Ti -13.3(6)
C2' Ti' C11 Ti 140.3(9)
C13 Ti' C11 Ti -116.2(8)
C21' Ti' C11 Ti 23.7(7)
C3' Ti' C11 Ti 178.6(10)
C23' Ti' C11 Ti -38.1(7)
C24' Ti' C11 Ti -4.6(5)
C14 Ti' C11 Ti -75.5(7)
C25' Ti' C11 Ti 44.9(7)
C15 Ti' C11 Ti -41.5(8)
C1 Ti C11 C19 -56.3(3)
C2 Ti C11 C19 -91.7(3)
C15 Ti C11 C19 -113.6(3)
C14 Ti C11 C19 -151.7(3)
C24 Ti C11 C19 59.9(4)
C22 Ti C11 C19 35.4(4)
C25 Ti C11 C19 90.6(3)
C21 Ti C11 C19 91.6(4)
C3 Ti C11 C19 -117.9(4)
C23 Ti C11 C19 32.8(3)
C12 Ti C11 C19 132.5(3)
C13 Ti C11 C19 168.6(3)
C1 Ti C11 C12 171.3(2)
C2 Ti C11 C12 135.8(3)
C15 Ti C11 C12 113.9(2)
C14 Ti C11 C12 75.86(16)
C24 Ti C11 C12 -72.5(4)
C22 Ti C11 C12 -97.1(3)
C25 Ti C11 C12 -41.9(3)
C21 Ti C11 C12 -40.9(3)
C3 Ti C11 C12 109.6(4)
C23 Ti C11 C12 -99.68(19)
C13 Ti C11 C12 36.13(14)
C1 Ti C11 C15 57.3(2)
C2 Ti C11 C15 21.9(3)
C14 Ti C11 C15 -38.07(14)
C24 Ti C11 C15 173.5(4)
C22 Ti C11 C15 149.0(3)
C25 Ti C11 C15 -155.8(3)
C21 Ti C11 C15 -154.8(3)
C3 Ti C11 C15 -4.3(4)
C23 Ti C11 C15 146.4(2)
C12 Ti C11 C15 -113.9(2)
C13 Ti C11 C15 -77.80(17)
C1 Ti C11 Ti' -166.4(9)
C2 Ti C11 Ti' 158.1(9)
C15 Ti C11 Ti' 136.2(8)
C14 Ti C11 Ti' 98.2(8)
C24 Ti C11 Ti' -50.2(8)
C22 Ti C11 Ti' -74.8(7)
C25 Ti C11 Ti' -19.6(7)
C21 Ti C11 Ti' -18.6(6)
C3 Ti C11 Ti' 131.9(9)
C23 Ti C11 Ti' -77.4(7)
C12 Ti C11 Ti' 22.3(7)
C13 Ti C11 Ti' 58.4(7)
C19 C11 C12 C13 175.5(3)
C15 C11 C12 C13 -3.5(3)
Ti' C11 C12 C13 -72.1(2)
Ti C11 C12 C13 -67.2(2)
C19 C11 C12 Ti' -112.4(3)
C15 C11 C12 Ti' 68.60(19)
Ti C11 C12 Ti' 4.89(15)
C19 C11 C12 Ti -117.3(3)
C15 C11 C12 Ti 63.71(18)
Ti' C11 C12 Ti -4.89(15)
C1' Ti' C12 C13 -157.1(4)
C22' Ti' C12 C13 60.6(3)
C2' Ti' C12 C13 -124.0(3)
C21' Ti' C12 C13 111.9(3)
C11 Ti' C12 C13 112.2(2)
C3' Ti' C12 C13 -91.4(6)
C23' Ti' C12 C13 10.9(4)
C24' Ti' C12 C13 -45.6(5)
C14 Ti' C12 C13 36.48(15)
C25' Ti' C12 C13 -178.0(7)
C15 Ti' C12 C13 75.59(16)
C1' Ti' C12 C11 90.7(4)
C22' Ti' C12 C11 -51.6(3)
C2' Ti' C12 C11 123.7(3)
C13 Ti' C12 C11 -112.2(2)
C21' Ti' C12 C11 -0.3(3)
C3' Ti' C12 C11 156.4(6)
C23' Ti' C12 C11 -101.4(3)
C24' Ti' C12 C11 -157.8(4)
C14 Ti' C12 C11 -75.74(16)
C25' Ti' C12 C11 69.8(7)
C15 Ti' C12 C11 -36.62(14)
C1' Ti' C12 Ti 118.8(10)
C22' Ti' C12 Ti -23.6(8)
C2' Ti' C12 Ti 151.8(10)
C13 Ti' C12 Ti -84.2(9)
C21' Ti' C12 Ti 27.7(7)
C11 Ti' C12 Ti 28.0(9)
C3' Ti' C12 Ti -175.5(11)
C23' Ti' C12 Ti -73.3(9)
C24' Ti' C12 Ti -129.7(12)
C14 Ti' C12 Ti -47.7(9)
C25' Ti' C12 Ti 97.8(13)
C15 Ti' C12 Ti -8.6(9)
C1 Ti C12 C13 103.7(3)
C2 Ti C12 C13 54.6(3)
C15 Ti C12 C13 77.25(17)
C14 Ti C12 C13 35.00(15)
C24 Ti C12 C13 -139.5(3)
C22 Ti C12 C13 -122.9(3)
C25 Ti C12 C13 -104.8(3)
C21 Ti C12 C13 -91.2(2)
C11 Ti C12 C13 115.9(2)
C3 Ti C12 C13 8.6(3)
C23 Ti C12 C13 -151.2(2)
C1 Ti C12 C11 -12.2(3)
C2 Ti C12 C11 -61.3(3)
C15 Ti C12 C11 -38.61(15)
C14 Ti C12 C11 -80.86(16)
C24 Ti C12 C11 104.6(3)
C22 Ti C12 C11 121.2(3)
C25 Ti C12 C11 139.4(3)
C21 Ti C12 C11 153.0(2)
C3 Ti C12 C11 -107.2(3)
C23 Ti C12 C11 92.9(2)
C13 Ti C12 C11 -115.9(2)
C1 Ti C12 Ti' -162.9(11)
C2 Ti C12 Ti' 148.0(11)
C15 Ti C12 Ti' 170.7(10)
C14 Ti C12 Ti' 128.4(10)
C24 Ti C12 Ti' -46.1(9)
C22 Ti C12 Ti' -29.5(8)
C25 Ti C12 Ti' -11.3(9)
C21 Ti C12 Ti' 2.3(8)
C11 Ti C12 Ti' -150.7(10)
C3 Ti C12 Ti' 102.1(10)
C23 Ti C12 Ti' -57.8(9)
C13 Ti C12 Ti' 93.4(9)
C6 N1 C13 C14 -149.5(3)
C5 N1 C13 C14 -5.6(4)
C6 N1 C13 C12 32.4(4)
C5 N1 C13 C12 176.3(3)
C6 N1 C13 Ti' 115.1(3)
C5 N1 C13 Ti' -101.0(3)
C6 N1 C13 Ti 125.4(2)
C5 N1 C13 Ti -90.7(3)
C11 C12 C13 N1 -174.7(2)
Ti' C12 C13 N1 111.1(3)
Ti C12 C13 N1 121.3(3)
C11 C12 C13 C14 6.9(3)
Ti' C12 C13 C14 -67.22(18)
Ti C12 C13 C14 -57.08(18)
C11 C12 C13 Ti' 74.2(2)
Ti C12 C13 Ti' 10.14(10)
C11 C12 C13 Ti 64.02(19)
Ti' C12 C13 Ti -10.14(10)
C12 Ti' C13 N1 -120.1(3)
C1' Ti' C13 N1 -95.1(4)
C22' Ti' C13 N1 103.1(2)
C2' Ti' C13 N1 -56.5(4)
C21' Ti' C13 N1 122.1(3)
C11 Ti' C13 N1 -159.2(2)
C3' Ti' C13 N1 -36.6(5)
C23' Ti' C13 N1 67.2(3)
C24' Ti' C13 N1 40.7(3)
C14 Ti' C13 N1 124.4(3)
C25' Ti' C13 N1 58.5(6)
C15 Ti' C13 N1 161.0(2)
C12 Ti' C13 C14 115.5(2)
C1' Ti' C13 C14 140.5(4)
C22' Ti' C13 C14 -21.3(2)
C2' Ti' C13 C14 179.1(3)
C21' Ti' C13 C14 -2.3(3)
C11 Ti' C13 C14 76.43(17)
C3' Ti' C13 C14 -161.0(5)
C23' Ti' C13 C14 -57.3(2)
C24' Ti' C13 C14 -83.7(2)
C25' Ti' C13 C14 -65.9(5)
C15 Ti' C13 C14 36.56(14)
C1' Ti' C13 C12 24.9(4)
C22' Ti' C13 C12 -136.8(2)
C2' Ti' C13 C12 63.6(3)
C21' Ti' C13 C12 -117.8(3)
C11 Ti' C13 C12 -39.11(15)
C3' Ti' C13 C12 83.4(5)
C23' Ti' C13 C12 -172.8(2)
C24' Ti' C13 C12 160.8(2)
C14 Ti' C13 C12 -115.5(2)
C25' Ti' C13 C12 178.5(5)
C15 Ti' C13 C12 -78.97(17)
C12 Ti' C13 Ti 113.2(9)
C1' Ti' C13 Ti 138.1(10)
C22' Ti' C13 Ti -23.7(7)
C2' Ti' C13 Ti 176.7(10)
C21' Ti' C13 Ti -4.7(6)
C11 Ti' C13 Ti 74.0(8)
C3' Ti' C13 Ti -163.4(10)
C23' Ti' C13 Ti -59.6(8)
C24' Ti' C13 Ti -86.1(9)
C14 Ti' C13 Ti -2.4(8)
C25' Ti' C13 Ti -68.3(8)
C15 Ti' C13 Ti 34.2(8)
C1 Ti C13 N1 128.8(3)
C2 Ti C13 N1 97.7(3)
C15 Ti C13 N1 158.6(3)
C14 Ti C13 N1 118.7(3)
C24 Ti C13 N1 -80.7(3)
C22 Ti C13 N1 -27.4(5)
C25 Ti C13 N1 -49.5(3)
C21 Ti C13 N1 -20.7(3)
C11 Ti C13 N1 -159.2(3)
C3 Ti C13 N1 63.9(3)
C23 Ti C13 N1 -80.1(4)
C12 Ti C13 N1 -122.1(3)
C1 Ti C13 C14 10.1(3)
C2 Ti C13 C14 -21.0(3)
C15 Ti C13 C14 39.88(15)
C24 Ti C13 C14 160.6(3)
C22 Ti C13 C14 -146.1(4)
C25 Ti C13 C14 -168.2(3)
C21 Ti C13 C14 -139.4(2)
C11 Ti C13 C14 82.12(17)
C3 Ti C13 C14 -54.7(2)
C23 Ti C13 C14 161.2(3)
C12 Ti C13 C14 119.2(2)
C1 Ti C13 C12 -109.1(3)
C2 Ti C13 C12 -140.2(2)
C15 Ti C13 C12 -79.32(17)
C14 Ti C13 C12 -119.2(2)
C24 Ti C13 C12 41.4(3)
C22 Ti C13 C12 94.7(4)
C25 Ti C13 C12 72.6(3)
C21 Ti C13 C12 101.4(2)
C11 Ti C13 C12 -37.08(14)
C3 Ti C13 C12 -173.9(2)
C23 Ti C13 C12 42.0(3)
C1 Ti C13 Ti' -172.4(11)
C2 Ti C13 Ti' 156.4(10)
C15 Ti C13 Ti' -142.7(9)
C14 Ti C13 Ti' 177.5(9)
C24 Ti C13 Ti' -21.9(8)
C22 Ti C13 Ti' 31.4(7)
C25 Ti C13 Ti' 9.3(8)
C21 Ti C13 Ti' 38.0(8)
C11 Ti C13 Ti' -100.4(9)
C3 Ti C13 Ti' 122.7(9)
C23 Ti C13 Ti' -21.3(7)
C12 Ti C13 Ti' -63.3(8)
N1 C13 C14 C15 174.0(2)
C12 C13 C14 C15 -7.7(3)
Ti' C13 C14 C15 -68.71(19)
Ti C13 C14 C15 -68.23(18)
N1 C13 C14 Ti -117.8(3)
C12 C13 C14 Ti 60.6(2)
Ti' C13 C14 Ti -0.47(17)
N1 C13 C14 Ti' -117.3(3)
C12 C13 C14 Ti' 61.03(19)
Ti C13 C14 Ti' 0.47(17)
C1 Ti C14 C13 -172.6(2)
C2 Ti C14 C13 160.0(2)
C15 Ti C14 C13 -112.3(2)
C24 Ti C14 C13 -26.9(4)
C22 Ti C14 C13 92.4(6)
C25 Ti C14 C13 13.9(3)
C21 Ti C14 C13 55.2(3)
C11 Ti C14 C13 -74.61(17)
C3 Ti C14 C13 127.9(3)
C23 Ti C14 C13 -57.8(7)
C12 Ti C14 C13 -34.53(15)
C1 Ti C14 C15 -60.2(2)
C2 Ti C14 C15 -87.7(2)
C24 Ti C14 C15 85.4(4)
C22 Ti C14 C15 -155.3(5)
C25 Ti C14 C15 126.3(3)
C21 Ti C14 C15 167.6(2)
C11 Ti C14 C15 37.72(14)
C3 Ti C14 C15 -119.8(2)
C23 Ti C14 C15 54.5(7)
C12 Ti C14 C15 77.80(16)
C13 Ti C14 C15 112.3(2)
C1 Ti C14 Ti' -174.7(9)
C2 Ti C14 Ti' 157.8(8)
C15 Ti C14 Ti' -114.5(8)
C24 Ti C14 Ti' -29.1(7)
C22 Ti C14 Ti' 90.2(9)
C25 Ti C14 Ti' 11.8(7)
C21 Ti C14 Ti' 53.1(7)
C11 Ti C14 Ti' -76.8(8)
C3 Ti C14 Ti' 125.8(8)
C23 Ti C14 Ti' -60.0(7)
C12 Ti C14 Ti' -36.7(7)
C13 Ti C14 Ti' -2.2(8)
C12 Ti' C14 C13 -38.53(15)
C1' Ti' C14 C13 -58.3(6)
C22' Ti' C14 C13 159.5(2)
C2' Ti' C14 C13 -1.5(6)
C21' Ti' C14 C13 178.5(2)
C11 Ti' C14 C13 -80.62(17)
C3' Ti' C14 C13 20.9(5)
C23' Ti' C14 C13 125.2(3)
C24' Ti' C14 C13 117.4(2)
C25' Ti' C14 C13 153.1(3)
C15 Ti' C14 C13 -115.0(2)
C12 Ti' C14 C15 76.51(17)
C1' Ti' C14 C15 56.7(6)
C22' Ti' C14 C15 -85.48(17)
C2' Ti' C14 C15 113.6(6)
C13 Ti' C14 C15 115.0(2)
C21' Ti' C14 C15 -66.46(19)
C11 Ti' C14 C15 34.42(14)
C3' Ti' C14 C15 135.9(5)
C23' Ti' C14 C15 -119.7(2)
C24' Ti' C14 C15 -127.6(2)
C25' Ti' C14 C15 -91.8(3)
C12 Ti' C14 Ti 139.2(8)
C1' Ti' C14 Ti 119.4(10)
C22' Ti' C14 Ti -22.8(7)
C2' Ti' C14 Ti 176.3(11)
C13 Ti' C14 Ti 177.7(8)
C21' Ti' C14 Ti -3.8(7)
C11 Ti' C14 Ti 97.1(8)
C3' Ti' C14 Ti -161.4(10)
C23' Ti' C14 Ti -57.1(8)
C24' Ti' C14 Ti -64.9(7)
C25' Ti' C14 Ti -29.1(7)
C15 Ti' C14 Ti 62.7(8)
C13 C14 C15 C16 -173.4(3)
Ti C14 C15 C16 112.5(3)
Ti' C14 C15 C16 123.6(3)
C13 C14 C15 C11 5.6(3)
Ti C14 C15 C11 -68.49(17)
Ti' C14 C15 C11 -57.47(18)
C13 C14 C15 Ti 74.06(18)
Ti' C14 C15 Ti 11.01(10)
C13 C14 C15 Ti' 63.05(17)
Ti C14 C15 Ti' -11.01(10)
C19 C11 C15 C14 179.6(2)
C12 C11 C15 C14 -1.3(3)
Ti' C11 C15 C14 58.27(18)
Ti C11 C15 C14 66.55(18)
C19 C11 C15 C16 -1.3(4)
C12 C11 C15 C16 177.9(2)
Ti' C11 C15 C16 -122.6(2)
Ti C11 C15 C16 -114.3(2)
C19 C11 C15 Ti 113.0(2)
C12 C11 C15 Ti -67.83(19)
Ti' C11 C15 Ti -8.28(13)
C19 C11 C15 Ti' 121.3(2)
C12 C11 C15 Ti' -59.54(18)
Ti C11 C15 Ti' 8.28(13)
C1 Ti C15 C14 121.2(2)
C2 Ti C15 C14 86.1(2)
C24 Ti C15 C14 -122.2(4)
C22 Ti C15 C14 153.7(7)
C25 Ti C15 C14 -80.0(4)
C21 Ti C15 C14 -35.3(7)
C11 Ti C15 C14 -114.4(2)
C3 Ti C15 C14 62.5(3)
C23 Ti C15 C14 -162.8(2)
C12 Ti C15 C14 -77.18(16)
C13 Ti C15 C14 -37.65(14)
C1 Ti C15 C16 -9.2(3)
C2 Ti C15 C16 -44.3(3)
C14 Ti C15 C16 -130.3(3)
C24 Ti C15 C16 107.5(4)
C22 Ti C15 C16 23.4(7)
C25 Ti C15 C16 149.6(4)
C21 Ti C15 C16 -165.6(6)
C11 Ti C15 C16 115.2(3)
C3 Ti C15 C16 -67.8(3)
C23 Ti C15 C16 66.9(3)
C12 Ti C15 C16 152.5(3)
C13 Ti C15 C16 -168.0(3)
C1 Ti C15 C11 -124.4(2)
C2 Ti C15 C11 -159.5(2)
C14 Ti C15 C11 114.4(2)
C24 Ti C15 C11 -7.7(4)
C22 Ti C15 C11 -91.8(7)
C25 Ti C15 C11 34.4(4)
C21 Ti C15 C11 79.1(7)
C3 Ti C15 C11 177.0(3)
C23 Ti C15 C11 -48.3(3)
C12 Ti C15 C11 37.26(14)
C13 Ti C15 C11 76.79(17)
C1 Ti C15 Ti' -169.0(9)
C2 Ti C15 Ti' 155.9(9)
C14 Ti C15 Ti' 69.9(8)
C24 Ti C15 Ti' -52.3(8)
C22 Ti C15 Ti' -136.4(13)
C25 Ti C15 Ti' -10.2(7)
C21 Ti C15 Ti' 34.6(6)
C11 Ti C15 Ti' -44.6(8)
C3 Ti C15 Ti' 132.4(9)
C23 Ti C15 Ti' -92.9(8)
C12 Ti C15 Ti' -7.3(8)
C13 Ti C15 Ti' 32.2(8)
C12 Ti' C15 C14 -81.56(17)
C1' Ti' C15 C14 -141.2(4)
C22' Ti' C15 C14 87.11(18)
C2' Ti' C15 C14 -117.6(6)
C13 Ti' C15 C14 -37.98(15)
C21' Ti' C15 C14 119.01(18)
C11 Ti' C15 C14 -120.5(2)
C3' Ti' C15 C14 -63.1(7)
C23' Ti' C15 C14 61.9(3)
C24' Ti' C15 C14 73.2(3)
C25' Ti' C15 C14 116.3(3)
C12 Ti' C15 C16 149.0(3)
C1' Ti' C15 C16 89.4(5)
C22' Ti' C15 C16 -42.3(3)
C2' Ti' C15 C16 113.0(6)
C13 Ti' C15 C16 -167.4(3)
C21' Ti' C15 C16 -10.4(3)
C11 Ti' C15 C16 110.1(3)
C3' Ti' C15 C16 167.4(7)
C23' Ti' C15 C16 -67.5(4)
C24' Ti' C15 C16 -56.2(4)
C14 Ti' C15 C16 -129.4(3)
C25' Ti' C15 C16 -13.1(4)
C12 Ti' C15 C11 38.96(15)
C1' Ti' C15 C11 -20.7(4)
C22' Ti' C15 C11 -152.4(2)
C2' Ti' C15 C11 3.0(6)
C13 Ti' C15 C11 82.54(17)
C21' Ti' C15 C11 -120.47(19)
C3' Ti' C15 C11 57.4(7)
C23' Ti' C15 C11 -177.5(3)
C24' Ti' C15 C11 -166.3(3)
C14 Ti' C15 C11 120.5(2)
C25' Ti' C15 C11 -123.1(3)
C12 Ti' C15 Ti 171.8(9)
C1' Ti' C15 Ti 112.2(9)
C22' Ti' C15 Ti -19.5(8)
C2' Ti' C15 Ti 135.8(11)
C13 Ti' C15 Ti -144.6(9)
C21' Ti' C15 Ti 12.4(7)
C11 Ti' C15 Ti 132.9(8)
C3' Ti' C15 Ti -169.8(12)
C23' Ti' C15 Ti -44.7(8)
C24' Ti' C15 Ti -33.4(7)
C14 Ti' C15 Ti -106.6(8)
C25' Ti' C15 Ti 9.7(7)
C14 C15 C16 C17 179.0(3)
C11 C15 C16 C17 0.1(4)
Ti C15 C16 C17 -88.5(3)
Ti' C15 C16 C17 -83.7(4)
C15 C16 C17 C18 0.9(4)
C16 C17 C18 C19 -0.7(4)
C17 C18 C19 C11 -0.4(4)
C12 C11 C19 C18 -177.5(3)
C15 C11 C19 C18 1.4(4)
Ti' C11 C19 C18 97.0(3)
Ti C11 C19 C18 83.8(3)
C1 Ti C21 C29 -100.0(4)
C2 Ti C21 C29 -63.0(4)
C15 Ti C21 C29 54.9(9)
C14 Ti C21 C29 29.0(5)
C24 Ti C21 C29 152.4(6)
C22 Ti C21 C29 -130.1(5)
C25 Ti C21 C29 115.5(6)
C11 Ti C21 C29 113.7(4)
C3 Ti C21 C29 -46.2(4)
C23 Ti C21 C29 -167.6(5)
C12 Ti C21 C29 91.1(4)
C13 Ti C21 C29 56.9(4)
C1 Ti C21 C25 144.5(5)
C2 Ti C21 C25 -178.5(5)
C15 Ti C21 C25 -60.6(8)
C14 Ti C21 C25 -86.5(5)
C24 Ti C21 C25 36.9(6)
C22 Ti C21 C25 114.4(6)
C11 Ti C21 C25 -1.8(6)
C3 Ti C21 C25 -161.7(5)
C23 Ti C21 C25 77.0(5)
C12 Ti C21 C25 -24.4(5)
C13 Ti C21 C25 -58.6(5)
C1 Ti C21 C22 30.1(4)
C2 Ti C21 C22 67.1(4)
C15 Ti C21 C22 -175.0(7)
C14 Ti C21 C22 159.1(3)
C24 Ti C21 C22 -77.5(5)
C25 Ti C21 C22 -114.4(6)
C11 Ti C21 C22 -116.1(4)
C3 Ti C21 C22 84.0(4)
C23 Ti C21 C22 -37.4(3)
C12 Ti C21 C22 -138.7(3)
C13 Ti C21 C22 -173.0(3)
C29 C21 C22 C23 -174.5(4)
C25 C21 C22 C23 5.4(7)
Ti C21 C22 C23 69.7(4)
C29 C21 C22 Ti 115.7(5)
C25 C21 C22 Ti -64.4(5)
C1 Ti C22 C23 94.8(4)
C2 Ti C22 C23 127.8(4)
C15 Ti C22 C23 62.0(8)
C14 Ti C22 C23 -166.6(4)
C24 Ti C22 C23 -34.3(5)
C25 Ti C22 C23 -75.7(4)
C21 Ti C22 C23 -113.6(5)
C11 Ti C22 C23 -4.5(5)
C3 Ti C22 C23 157.1(4)
C12 Ti C22 C23 -54.1(5)
C13 Ti C22 C23 -102.4(5)
C1 Ti C22 C21 -151.6(4)
C2 Ti C22 C21 -118.6(3)
C15 Ti C22 C21 175.6(6)
C14 Ti C22 C21 -53.0(7)
C24 Ti C22 C21 79.3(5)
C25 Ti C22 C21 37.9(4)
C11 Ti C22 C21 109.1(4)
C3 Ti C22 C21 -89.3(4)
C23 Ti C22 C21 113.6(5)
C12 Ti C22 C21 59.5(4)
C13 Ti C22 C21 11.2(5)
C21 C22 C23 C24 -9.3(8)
Ti C22 C23 C24 58.5(6)
C21 C22 C23 N2 168.5(4)
Ti C22 C23 N2 -123.6(5)
C21 C22 C23 Ti -67.8(4)
C7 N2 C23 C22 141.7(6)
C8 N2 C23 C22 -0.9(10)
C7 N2 C23 C24 -40.9(9)
C8 N2 C23 C24 176.5(10)
C7 N2 C23 Ti 50.5(7)
C8 N2 C23 Ti -92.1(9)
C1 Ti C23 C22 -81.0(4)
C2 Ti C23 C22 -58.2(4)
C15 Ti C23 C22 -156.6(3)
C14 Ti C23 C22 162.3(6)
C24 Ti C23 C22 120.6(6)
C25 Ti C23 C22 81.1(4)
C21 Ti C23 C22 39.0(3)
C11 Ti C23 C22 177.1(3)
C3 Ti C23 C22 -23.7(4)
C12 Ti C23 C22 142.0(3)
C13 Ti C23 C22 119.5(4)
C1 Ti C23 C24 158.4(5)
C2 Ti C23 C24 -178.8(5)
C15 Ti C23 C24 82.8(5)
C14 Ti C23 C24 41.7(8)
C22 Ti C23 C24 -120.6(6)
C25 Ti C23 C24 -39.5(5)
C21 Ti C23 C24 -81.6(5)
C11 Ti C23 C24 56.5(5)
C3 Ti C23 C24 -144.3(5)
C12 Ti C23 C24 21.4(5)
C13 Ti C23 C24 -1.1(6)
C1 Ti C23 N2 37.8(5)
C2 Ti C23 N2 60.6(5)
C15 Ti C23 N2 -37.8(6)
C14 Ti C23 N2 -78.9(8)
C24 Ti C23 N2 -120.6(7)
C22 Ti C23 N2 118.8(6)
C25 Ti C23 N2 -160.1(6)
C21 Ti C23 N2 157.8(6)
C11 Ti C23 N2 -64.1(5)
C3 Ti C23 N2 95.1(5)
C12 Ti C23 N2 -99.2(5)
C13 Ti C23 N2 -121.6(5)
C22 C23 C24 C25 9.5(10)
N2 C23 C24 C25 -168.3(6)
Ti C23 C24 C25 68.6(7)
C22 C23 C24 Ti -59.1(5)
N2 C23 C24 Ti 123.1(5)
C1 Ti C24 C23 -24.0(5)
C2 Ti C24 C23 1.9(8)
C15 Ti C24 C23 -123.8(3)
C14 Ti C24 C23 -166.2(3)
C22 Ti C24 C23 34.2(4)
C25 Ti C24 C23 112.3(7)
C21 Ti C24 C23 75.5(4)
C11 Ti C24 C23 -128.2(4)
C3 Ti C24 C23 49.8(7)
C12 Ti C24 C23 -159.9(5)
C13 Ti C24 C23 179.3(4)
C1 Ti C24 C25 -136.3(6)
C2 Ti C24 C25 -110.4(8)
C15 Ti C24 C25 123.8(5)
C14 Ti C24 C25 81.5(6)
C22 Ti C24 C25 -78.2(6)
C21 Ti C24 C25 -36.9(5)
C11 Ti C24 C25 119.5(6)
C3 Ti C24 C25 -62.6(8)
C23 Ti C24 C25 -112.3(7)
C12 Ti C24 C25 87.8(6)
C13 Ti C24 C25 66.9(6)
C23 C24 C25 C26 169.4(10)
Ti C24 C25 C26 -119.6(11)
C23 C24 C25 C21 -6.0(10)
Ti C24 C25 C21 65.0(6)
C23 C24 C25 Ti -71.0(7)
C29 C21 C25 C26 4.2(10)
C22 C21 C25 C26 -175.7(8)
Ti C21 C25 C26 120.1(9)
C29 C21 C25 C24 -179.7(6)
C22 C21 C25 C24 0.4(9)
Ti C21 C25 C24 -63.7(7)
C29 C21 C25 Ti -115.9(4)
C22 C21 C25 Ti 64.2(4)
C1 Ti C25 C26 -166.0(10)
C2 Ti C25 C26 -111.9(11)
C15 Ti C25 C26 45.5(12)
C14 Ti C25 C26 4.8(12)
C24 Ti C25 C26 129.4(13)
C22 Ti C25 C26 -152.2(12)
C21 Ti C25 C26 -114.2(12)
C11 Ti C25 C26 64.6(11)
C3 Ti C25 C26 -94.6(11)
C23 Ti C25 C26 167.6(12)
C12 Ti C25 C26 43.1(11)
C13 Ti C25 C26 12.2(11)
C1 Ti C25 C24 64.6(7)
C2 Ti C25 C24 118.7(6)
C15 Ti C25 C24 -83.9(7)
C14 Ti C25 C24 -124.6(6)
C22 Ti C25 C24 78.4(6)
C21 Ti C25 C24 116.4(8)
C11 Ti C25 C24 -64.7(6)
C3 Ti C25 C24 136.0(6)
C23 Ti C25 C24 38.2(5)
C12 Ti C25 C24 -86.3(6)
C13 Ti C25 C24 -117.2(6)
C1 Ti C25 C21 -51.8(6)
C2 Ti C25 C21 2.3(8)
C15 Ti C25 C21 159.6(3)
C14 Ti C25 C21 118.9(4)
C24 Ti C25 C21 -116.4(8)
C22 Ti C25 C21 -38.0(4)
C11 Ti C25 C21 178.8(4)
C3 Ti C25 C21 19.6(6)
C23 Ti C25 C21 -78.2(5)
C12 Ti C25 C21 157.3(4)
C13 Ti C25 C21 126.4(4)
C24 C25 C26 C27 179.9(12)
C21 C25 C26 C27 -5.0(15)
Ti C25 C26 C27 84.0(14)
C25 C26 C27 C28 3.8(19)
C26 C27 C28 C29 -1.5(16)
C27 C28 C29 C21 0.7(10)
C25 C21 C29 C28 -2.0(7)
C22 C21 C29 C28 177.9(5)
Ti C21 C29 C28 -88.4(4)
C12 Ti' C21' C29' 37.5(4)
C1' Ti' C21' C29' -48.1(4)
C22' Ti' C21' C29' 130.1(3)
C2' Ti' C21' C29' -83.4(4)
C13 Ti' C21' C29' 98.0(4)
C11 Ti' C21' C29' 37.3(3)
C3' Ti' C21' C29' -111.0(7)
C23' Ti' C21' C29' 168.6(4)
C24' Ti' C21' C29' -152.2(3)
C14 Ti' C21' C29' 96.6(3)
C25' Ti' C21' C29' -116.8(4)
C15 Ti' C21' C29' 67.0(3)
C12 Ti' C21' C25' 154.3(4)
C1' Ti' C21' C25' 68.7(4)
C22' Ti' C21' C25' -113.1(3)
C2' Ti' C21' C25' 33.5(4)
C13 Ti' C21' C25' -145.2(4)
C11 Ti' C21' C25' 154.1(3)
C3' Ti' C21' C25' 5.9(7)
C23' Ti' C21' C25' -74.5(4)
C24' Ti' C21' C25' -35.4(3)
C14 Ti' C21' C25' -146.5(3)
C15 Ti' C21' C25' -176.2(3)
C12 Ti' C21' C22' -92.6(3)
C1' Ti' C21' C22' -178.2(3)
C2' Ti' C21' C22' 146.5(3)
C13 Ti' C21' C22' -32.1(2)
C11 Ti' C21' C22' -92.81(12)
C3' Ti' C21' C22' 118.9(7)
C23' Ti' C21' C22' 38.5(2)
C24' Ti' C21' C22' 77.70(14)
C14 Ti' C21' C22' -33.45(11)
C25' Ti' C21' C22' 113.1(3)
C15 Ti' C21' C22' -63.11(9)
C29' C21' C22' C23' 179.0(5)
C25' C21' C22' C23' -3.2(4)
Ti' C21' C22' C23' -71.4(4)
C29' C21' C22' Ti' -109.5(3)
C25' C21' C22' Ti' 68.2(3)
C12 Ti' C22' C23' -120.1(4)
C1' Ti' C22' C23' 115.5(5)
C2' Ti' C22' C23' 66.2(6)
C13 Ti' C22' C23' -87.5(4)
C21' Ti' C22' C23' 113.1(4)
C11 Ti' C22' C23' -148.2(4)
C3' Ti' C22' C23' 15.0(10)
C24' Ti' C22' C23' 34.9(4)
C14 Ti' C22' C23' -99.4(4)
C25' Ti' C22' C23' 75.1(4)
C15 Ti' C22' C23' -132.9(4)
C12 Ti' C22' C21' 126.8(2)
C1' Ti' C22' C21' 2.4(4)
C2' Ti' C22' C21' -46.8(4)
C13 Ti' C22' C21' 159.45(15)
C11 Ti' C22' C21' 98.78(13)
C3' Ti' C22' C21' -98.1(9)
C23' Ti' C22' C21' -113.1(4)
C24' Ti' C22' C21' -78.19(14)
C14 Ti' C22' C21' 147.50(10)
C25' Ti' C22' C21' -38.0(2)
C15 Ti' C22' C21' 114.07(9)
C7' N2' C23' C24' -11.4(13)
C8' N2' C23' C24' -156.9(8)
C7' N2' C23' C22' 174.4(6)
C8' N2' C23' C22' 28.9(14)
C7' N2' C23' Ti' -103.4(8)
C8' N2' C23' Ti' 111.0(8)
C21' C22' C23' C24' 6.8(6)
Ti' C22' C23' C24' -63.3(5)
C21' C22' C23' N2' -178.0(7)
Ti' C22' C23' N2' 111.9(8)
C21' C22' C23' Ti' 70.10(19)
C12 Ti' C23' C24' -145.4(3)
C1' Ti' C23' C24' 16.7(8)
C22' Ti' C23' C24' 117.7(6)
C2' Ti' C23' C24' -15.8(6)
C13 Ti' C23' C24' -138.9(4)
C21' Ti' C23' C24' 78.4(4)
C11 Ti' C23' C24' 162.7(3)
C3' Ti' C23' C24' -52.1(7)
C14 Ti' C23' C24' -166.9(4)
C25' Ti' C23' C24' 37.3(4)
C15 Ti' C23' C24' 164.5(4)
C12 Ti' C23' N2' -21.1(7)
C1' Ti' C23' N2' 141.0(7)
C22' Ti' C23' N2' -117.9(7)
C2' Ti' C23' N2' 108.6(6)
C13 Ti' C23' N2' -14.5(6)
C21' Ti' C23' N2' -157.2(6)
C11 Ti' C23' N2' -73.0(7)
C3' Ti' C23' N2' 72.2(8)
C24' Ti' C23' N2' 124.4(8)
C14 Ti' C23' N2' -42.6(6)
C25' Ti' C23' N2' 161.7(7)
C15 Ti' C23' N2' -71.1(6)
C12 Ti' C23' C22' 96.9(4)
C1' Ti' C23' C22' -101.0(6)
C2' Ti' C23' C22' -133.5(4)
C13 Ti' C23' C22' 103.4(3)
C21' Ti' C23' C22' -39.3(2)
C11 Ti' C23' C22' 45.0(5)
C3' Ti' C23' C22' -169.9(7)
C24' Ti' C23' C22' -117.7(6)
C14 Ti' C23' C22' 75.3(3)
C25' Ti' C23' C22' -80.4(4)
C15 Ti' C23' C22' 46.8(4)
N2' C23' C24' C25' 177.4(8)
C22' C23' C24' C25' -7.7(7)
Ti' C23' C24' C25' -67.0(4)
N2' C23' C24' Ti' -115.6(9)
C22' C23' C24' Ti' 59.4(5)
C12 Ti' C24' C23' 84.6(6)
C1' Ti' C24' C23' -168.4(6)
C22' Ti' C24' C23' -37.1(4)
C2' Ti' C24' C23' 165.4(5)
C13 Ti' C24' C23' 53.0(5)
C21' Ti' C24' C23' -79.6(4)
C11 Ti' C24' C23' -47.1(8)
C3' Ti' C24' C23' 129.9(7)
C14 Ti' C24' C23' 14.6(4)
C25' Ti' C24' C23' -115.6(5)
C15 Ti' C24' C23' -20.8(5)
C12 Ti' C24' C25' -159.8(4)
C1' Ti' C24' C25' -52.9(5)
C22' Ti' C24' C25' 78.5(3)
C2' Ti' C24' C25' -79.0(4)
C13 Ti' C24' C25' 168.6(3)
C21' Ti' C24' C25' 36.0(3)
C11 Ti' C24' C25' 68.5(7)
C3' Ti' C24' C25' -114.5(6)
C23' Ti' C24' C25' 115.6(5)
C14 Ti' C24' C25' 130.2(3)
C15 Ti' C24' C25' 94.8(3)
C23' C24' C25' C26' -172.7(7)
Ti' C24' C25' C26' 121.2(7)
C23' C24' C25' C21' 5.7(7)
Ti' C24' C25' C21' -60.5(4)
C23' C24' C25' Ti' 66.2(5)
C29' C21' C25' C26' -4.6(7)
C22' C21' C25' C26' 177.2(4)
Ti' C21' C25' C26' -119.6(5)
C29' C21' C25' C24' 176.8(4)
C22' C21' C25' C24' -1.4(5)
Ti' C21' C25' C24' 61.8(4)
C29' C21' C25' Ti' 115.0(4)
C22' C21' C25' Ti' -63.16(14)
C12 Ti' C25' C26' 20.1(11)
C1' Ti' C25' C26' -0.6(6)
C22' Ti' C25' C26' 151.0(6)
C2' Ti' C25' C26' -35.7(6)
C13 Ti' C25' C26' -156.6(4)
C21' Ti' C25' C26' 111.4(6)
C11 Ti' C25' C26' 73.4(6)
C3' Ti' C25' C26' -64.2(7)
C23' Ti' C25' C26' -166.8(6)
C24' Ti' C25' C26' -130.3(7)
C14 Ti' C25' C26' 158.4(4)
C15 Ti' C25' C26' 116.1(5)
C12 Ti' C25' C24' 150.5(6)
C1' Ti' C25' C24' 129.7(4)
C22' Ti' C25' C24' -78.7(3)
C2' Ti' C25' C24' 94.7(4)
C13 Ti' C25' C24' -26.2(7)
C21' Ti' C25' C24' -118.3(4)
C11 Ti' C25' C24' -156.3(3)
C3' Ti' C25' C24' 66.1(6)
C23' Ti' C25' C24' -36.5(3)
C14 Ti' C25' C24' -71.3(4)
C15 Ti' C25' C24' -113.5(3)
C12 Ti' C25' C21' -91.3(7)
C1' Ti' C25' C21' -112.0(4)
C22' Ti' C25' C21' 39.57(17)
C2' Ti' C25' C21' -147.0(4)
C13 Ti' C25' C21' 92.1(6)
C11 Ti' C25' C21' -38.0(4)
C3' Ti' C25' C21' -175.6(6)
C23' Ti' C25' C21' 81.8(3)
C24' Ti' C25' C21' 118.3(4)
C14 Ti' C25' C21' 47.0(4)
C15 Ti' C25' C21' 4.8(4)
C24' C25' C26' C27' -179.1(7)
C21' C25' C26' C27' 2.8(9)
Ti' C25' C26' C27' -81.5(8)
C25' C26' C27' C28' 0.5(12)
C26' C27' C28' C29' -2.0(12)
C27' C28' C29' C21' 0.2(9)
C25' C21' C29' C28' 3.2(7)
C22' C21' C29' C28' -179.3(3)
Ti' C21' C29' C28' 93.2(5)
